data_1530765
loop_
_publ_author_name
'Simon, A.'
'Schwarz, C.'
'Bauhofer, W.'

_publ_section_title
;
 Ein neues Lanthanoidcarbidhalogenid, Gd6 Cl5 C3
;
_journal_name_full 'Journal of the Less-Common Metals'
_journal_page_first 343
_journal_page_last 351
_journal_volume 137
_journal_year 1988
_chemical_formula_sum 'C3 Cl5 Gd6'
_chemical_name_systematic 'Gd6 C3 Cl5'
_space_group_IT_number 12
_symmetry_space_group_name_Hall '-C 2y'
_symmetry_space_group_name_H-M 'C 1 2/m 1'
_cell_angle_alpha 90
_cell_angle_beta 128.26
_cell_angle_gamma 90
_cell_formula_units_Z 2
_cell_length_a 16.688
_cell_length_b 3.6969
_cell_length_c 12.824
_cell_volume 621.228
_citation_journal_id_ASTM JCOMAH
_cod_data_source_file Simon_JCOMAH_1988_1584.cif
_cod_data_source_block C3Cl5Gd6
_cod_original_cell_volume 621.2276
_cod_database_code 1530765

loop_
_symmetry_equiv_pos_as_xyz
x,y,z
-x,y,-z
-x,-y,-z
x,-y,z
x+1/2,y+1/2,z
-x+1/2,y+1/2,-z
-x+1/2,-y+1/2,-z
x+1/2,-y+1/2,z

loop_
_atom_site_label
_atom_site_type_symbol
_atom_site_fract_x
_atom_site_fract_y
_atom_site_fract_z
_atom_site_occupancy
_atom_site_U_iso_or_equiv
Gd1 Gd+2 0.68483 0 0.54628 1 0.0
Cl1 Cl-1 0.6265 0 0.8725 1 0.0
Cl2 Cl-1 0.255 0 0.7608 1 0.0
Gd2 Gd+2 0.04651 0 0.66117 1 0.0
C1 C-4 0.124 0 0.371 1 0.0
C2 C-4 0 0.5 0.5 1 0.0
Cl3 Cl-1 0 0 0 1 0.0
Gd3 Gd+2 0.4308 0 0.78468 1 0.0
